data_7235049
loop_
_publ_author_name
'Zhao, Zhen-Zhu'
'Liang, Xu-Bo'
'Feng, Wei-Sheng'
'Wu, Ya'
'Zhi, Yan-Le'
'Xue, Gui-Min'
'Chen, He-Ping'
'Liu, Ji-Kai'

_publ_section_title
;
 Unusual constituents from the medicinal mushroom Ganoderma lingzhi
;
_journal_issue 63
_journal_name_full 'RSC Advances'
_journal_page_first 36931
_journal_paper_doi 10.1039/C9RA08566A
_journal_volume 9
_journal_year 2019
_chemical_absolute_configuration ad
_chemical_formula_moiety 'C16 H24 O4'
_chemical_formula_sum 'C16 H24 O4'
_chemical_formula_weight 280.35
_space_group_crystal_system monoclinic
_space_group_IT_number 4
_space_group_name_Hall 'P 2yb'
_space_group_name_H-M_alt 'P 1 21 1'
_atom_sites_solution_hydrogens mixed
_atom_sites_solution_primary direct
_atom_sites_solution_secondary difmap
_audit_creation_method SHELXL-2014/7
_audit_update_record
;
2018-06-26 deposited with the CCDC.	2019-11-04 downloaded from the CCDC.
;
_cell_angle_alpha 90
_cell_angle_beta 101.0040(10)
_cell_angle_gamma 90
_cell_formula_units_Z 2
_cell_length_a 6.4948(2)
_cell_length_b 7.4524(3)
_cell_length_c 15.2812(6)
_cell_measurement_reflns_used 7484
_cell_measurement_temperature 100(2)
_cell_measurement_theta_max 70.09
_cell_measurement_theta_min 2.95
_cell_volume 726.04(5)
_computing_cell_refinement 'Bruker SAINT'
_computing_data_collection 'Bruker APEX2'
_computing_data_reduction 'Bruker SAINT'
_computing_molecular_graphics 'Bruker SHELXTL'
_computing_publication_material 'Bruker SHELXTL'
_computing_structure_refinement 'SHELXL-2014 (Sheldrick 2014)'
_computing_structure_solution 'SHELXS-97 (Sheldrick 2008)'
_diffrn_ambient_temperature 100(2)
_diffrn_measured_fraction_theta_full 0.948
_diffrn_measured_fraction_theta_max 0.933
_diffrn_measurement_device_type 'Bruker APEX-II CCD'
_diffrn_measurement_method '\f and \w scans'
_diffrn_radiation_type CuK\a
_diffrn_radiation_wavelength 1.54178
_diffrn_reflns_av_R_equivalents 0.0263
_diffrn_reflns_av_unetI/netI 0.0258
_diffrn_reflns_Laue_measured_fraction_full 0.948
_diffrn_reflns_Laue_measured_fraction_max 0.933
_diffrn_reflns_limit_h_max 7
_diffrn_reflns_limit_h_min -7
_diffrn_reflns_limit_k_max 8
_diffrn_reflns_limit_k_min -8
_diffrn_reflns_limit_l_max 17
_diffrn_reflns_limit_l_min -15
_diffrn_reflns_number 7540
_diffrn_reflns_point_group_measured_fraction_full 0.937
_diffrn_reflns_point_group_measured_fraction_max 0.916
_diffrn_reflns_theta_full 67.679
_diffrn_reflns_theta_max 70.141
_diffrn_reflns_theta_min 2.946
_diffrn_source 'fine-focus sealed tube'
_exptl_absorpt_coefficient_mu 0.736
_exptl_absorpt_correction_type multi-scan
_exptl_absorpt_process_details sadabs
_exptl_crystal_colour colourless
_exptl_crystal_density_diffrn 1.282
_exptl_crystal_description plate
_exptl_crystal_F_000 304
_exptl_crystal_size_max 0.640
_exptl_crystal_size_mid 0.420
_exptl_crystal_size_min 0.100
_exptl_transmission_factor_max 0.5220
_exptl_transmission_factor_min 0.3130
_refine_diff_density_max 0.217
_refine_diff_density_min -0.260
_refine_diff_density_rms 0.057
_refine_ls_abs_structure_details
;
 Flack x determined using 1119 quotients [(I+)-(I-)]/[(I+)+(I-)]
 (Parsons, Flack and Wagner, Acta Cryst. B69 (2013) 249-259).
;
_refine_ls_abs_structure_Flack 0.17(3)
_refine_ls_extinction_method none
_refine_ls_goodness_of_fit_ref 1.056
_refine_ls_hydrogen_treatment mixed
_refine_ls_matrix_type full
_refine_ls_number_parameters 191
_refine_ls_number_reflns 2510
_refine_ls_number_restraints 1
_refine_ls_restrained_S_all 1.056
_refine_ls_R_factor_all 0.0327
_refine_ls_R_factor_gt 0.0327
_refine_ls_shift/su_max 0.000
_refine_ls_shift/su_mean 0.000
_refine_ls_structure_factor_coef Fsqd
_refine_ls_weighting_details 'w=1/[\s^2^(Fo^2^)+(0.0597P)^2^+0.1084P] where P=(Fo^2^+2Fc^2^)/3'
_refine_ls_weighting_scheme calc
_refine_ls_wR_factor_gt 0.0844
_refine_ls_wR_factor_ref 0.0845
_reflns_Friedel_coverage 0.815
_reflns_Friedel_fraction_full 0.924
_reflns_Friedel_fraction_max 0.896
_reflns_number_gt 2499
_reflns_number_total 2510
_reflns_threshold_expression 'I > 2\s(I)'
_cod_data_source_file c9ra08566a2.cif
_cod_data_source_block cu_llg9_0m
_cod_original_sg_symbol_H-M 'P 21'
_cod_database_code 7235049
_shelx_shelxl_version_number 2014/7
_shelx_space_group_comment
;
The symmetry employed for this shelxl refinement is uniquely defined
by the following loop, which should always be used as a source of
symmetry information in preference to the above space-group names.
They are only intended as comments.
;
_shelx_estimated_absorpt_t_min 0.650
_shelx_estimated_absorpt_t_max 0.930

loop_
_space_group_symop_operation_xyz
'x, y, z'
'-x, y+1/2, -z'

loop_
_atom_site_label
_atom_site_type_symbol
_atom_site_fract_x
_atom_site_fract_y
_atom_site_fract_z
_atom_site_U_iso_or_equiv
_atom_site_adp_type
_atom_site_occupancy
_atom_site_site_symmetry_order
_atom_site_calc_flag
_atom_site_refinement_flags_posn
_atom_site_refinement_flags_adp
O1 O 0.5846(2) 0.1316(2) 0.59832(9) 0.0181(3) Uani 1 1 d . .
H1 H 0.536(4) 0.028(5) 0.5987(18) 0.027 Uiso 1 1 d . U
O2 O 0.9229(2) 0.7489(2) 0.85996(9) 0.0222(3) Uani 1 1 d . .
O3 O 0.4502(2) 0.76548(18) 0.57251(9) 0.0174(3) Uani 1 1 d . .
H12 H 0.427(4) 0.735(4) 0.5175(19) 0.026 Uiso 1 1 d . U
O4 O 0.6740(3) 0.7129(4) 0.94034(11) 0.0595(7) Uani 1 1 d . .
C1 C 0.5797(3) 0.2281(3) 0.67857(12) 0.0138(4) Uani 1 1 d . .
H24 H 0.6816 0.3296 0.6817 0.017 Uiso 1 1 calc R U
C2 C 0.3622(3) 0.3103(2) 0.68590(11) 0.0130(4) Uani 1 1 d . .
C3 C 0.3883(3) 0.3457(3) 0.79015(12) 0.0153(4) Uani 1 1 d . .
C4 C 0.3866(3) 0.5540(3) 0.79626(12) 0.0159(4) Uani 1 1 d . .
H10 H 0.3413 0.5953 0.8519 0.019 Uiso 1 1 calc R U
C5 C 0.5932(3) 0.6371(2) 0.78706(12) 0.0147(4) Uani 1 1 d . .
C6 C 0.7305(3) 0.7020(3) 0.87077(13) 0.0210(4) Uani 1 1 d . .
C7 C 1.0575(4) 0.8213(3) 0.93788(14) 0.0283(5) Uani 1 1 d . .
H20 H 0.9911 0.9272 0.9586 0.042 Uiso 1 1 calc R U
H2 H 1.1923 0.8555 0.9230 0.042 Uiso 1 1 calc R U
H19 H 1.0805 0.7304 0.9851 0.042 Uiso 1 1 calc R U
C8 C 0.2086(3) 0.2727(3) 0.83232(13) 0.0232(4) Uani 1 1 d . .
H3 H 0.1986 0.1424 0.8240 0.035 Uiso 1 1 calc R U
H5 H 0.0764 0.3287 0.8037 0.035 Uiso 1 1 calc R U
H4 H 0.2364 0.3004 0.8962 0.035 Uiso 1 1 calc R U
C9 C 0.5946(3) 0.2506(3) 0.83443(12) 0.0177(4) Uani 1 1 d . .
H9 H 0.7100 0.3385 0.8503 0.021 Uiso 1 1 calc R U
H6 H 0.5760 0.1861 0.8890 0.021 Uiso 1 1 calc R U
C10 C 0.6411(3) 0.1192(3) 0.76398(13) 0.0174(4) Uani 1 1 d . .
H8 H 0.7914 0.0860 0.7748 0.021 Uiso 1 1 calc R U
H7 H 0.5553 0.0091 0.7622 0.021 Uiso 1 1 calc R U
C11 C 0.6454(3) 0.6586(2) 0.70751(12) 0.0143(4) Uani 1 1 d . .
H11 H 0.7770 0.7111 0.7043 0.017 Uiso 1 1 calc R U
C12 C 0.5026(3) 0.6024(2) 0.62263(12) 0.0139(4) Uani 1 1 d . .
H18 H 0.5822 0.5220 0.5886 0.017 Uiso 1 1 calc R U
C13 C 0.3054(3) 0.5005(3) 0.64007(12) 0.0143(4) Uani 1 1 d . .
C14 C 0.2245(3) 0.6033(3) 0.71318(12) 0.0176(4) Uani 1 1 d . .
H14 H 0.0822 0.5630 0.7185 0.021 Uiso 1 1 calc R U
H13 H 0.2223 0.7342 0.7020 0.021 Uiso 1 1 calc R U
C15 C 0.1427(3) 0.4941(3) 0.55302(12) 0.0202(4) Uani 1 1 d . .
H15 H 0.0135 0.4383 0.5642 0.030 Uiso 1 1 calc R U
H17 H 0.1983 0.4235 0.5086 0.030 Uiso 1 1 calc R U
H16 H 0.1124 0.6164 0.5306 0.030 Uiso 1 1 calc R U
C16 C 0.1935(3) 0.1699(3) 0.65168(12) 0.0184(4) Uani 1 1 d . .
H22 H 0.1895 0.1481 0.5881 0.028 Uiso 1 1 calc R U
H23 H 0.0565 0.2141 0.6601 0.028 Uiso 1 1 calc R U
H21 H 0.2267 0.0578 0.6849 0.028 Uiso 1 1 calc R U

loop_
_atom_site_aniso_label
_atom_site_aniso_U_11
_atom_site_aniso_U_22
_atom_site_aniso_U_33
_atom_site_aniso_U_23
_atom_site_aniso_U_13
_atom_site_aniso_U_12
O1 0.0273(7) 0.0146(7) 0.0131(7) -0.0015(5) 0.0058(5) -0.0008(5)
O2 0.0234(7) 0.0248(7) 0.0158(7) -0.0048(6) -0.0029(5) -0.0009(6)
O3 0.0266(7) 0.0135(7) 0.0114(6) 0.0019(5) 0.0019(5) 0.0001(5)
O4 0.0591(12) 0.106(2) 0.0172(9) -0.0244(10) 0.0156(8) -0.0474(13)
C1 0.0168(8) 0.0126(9) 0.0118(9) -0.0007(7) 0.0021(6) 0.0000(7)
C2 0.0162(9) 0.0132(9) 0.0099(8) 0.0014(7) 0.0034(6) -0.0004(7)
C3 0.0190(9) 0.0176(10) 0.0094(8) -0.0003(7) 0.0031(6) -0.0027(7)
C4 0.0207(9) 0.0172(10) 0.0114(9) -0.0008(7) 0.0070(7) 0.0016(7)
C5 0.0218(9) 0.0111(9) 0.0113(9) -0.0006(7) 0.0034(7) 0.0011(7)
C6 0.0322(10) 0.0182(10) 0.0123(10) -0.0017(7) 0.0036(8) -0.0044(8)
C7 0.0343(11) 0.0274(12) 0.0195(10) -0.0042(8) -0.0040(8) -0.0064(9)
C8 0.0259(10) 0.0293(12) 0.0165(10) 0.0040(8) 0.0095(7) -0.0049(8)
C9 0.0235(9) 0.0168(9) 0.0112(9) 0.0030(7) -0.0007(7) 0.0000(8)
C10 0.0210(9) 0.0154(9) 0.0144(9) 0.0025(7) -0.0005(7) 0.0015(7)
C11 0.0167(8) 0.0105(9) 0.0151(9) 0.0003(7) 0.0016(7) 0.0012(7)
C12 0.0177(8) 0.0130(9) 0.0113(9) 0.0008(7) 0.0035(7) 0.0003(7)
C13 0.0145(8) 0.0148(9) 0.0132(9) 0.0017(7) 0.0016(7) 0.0005(7)
C14 0.0173(8) 0.0174(10) 0.0190(10) 0.0018(7) 0.0059(7) 0.0033(7)
C15 0.0186(9) 0.0232(10) 0.0168(10) 0.0051(8) -0.0014(7) -0.0006(7)
C16 0.0186(9) 0.0195(10) 0.0164(9) 0.0010(7) 0.0012(7) -0.0041(7)

loop_
_atom_type_symbol
_atom_type_description
_atom_type_scat_dispersion_real
_atom_type_scat_dispersion_imag
_atom_type_scat_source
C C 0.0181 0.0091 'International Tables Vol C Tables 4.2.6.8 and 6.1.1.4'
H H 0.0000 0.0000 'International Tables Vol C Tables 4.2.6.8 and 6.1.1.4'
O O 0.0492 0.0322 'International Tables Vol C Tables 4.2.6.8 and 6.1.1.4'

loop_
_geom_angle_atom_site_label_1
_geom_angle_atom_site_label_2
_geom_angle_atom_site_label_3
_geom_angle
C1 O1 H1 113.0(19)
C6 O2 C7 115.43(16)
C12 O3 H12 106(2)
O1 C1 C10 115.00(16)
O1 C1 C2 115.33(14)
C10 C1 C2 103.88(14)
O1 C1 H24 107.4
C10 C1 H24 107.4
C2 C1 H24 107.4
C16 C2 C1 107.73(15)
C16 C2 C3 112.78(15)
C1 C2 C3 102.21(13)
C16 C2 C13 111.54(14)
C1 C2 C13 116.99(14)
C3 C2 C13 105.33(14)
C8 C3 C9 108.49(16)
C8 C3 C4 108.27(16)
C9 C3 C4 116.42(15)
C8 C3 C2 114.64(15)
C9 C3 C2 106.20(15)
C4 C3 C2 102.99(14)
C5 C4 C14 107.89(15)
C5 C4 C3 112.79(15)
C14 C4 C3 101.61(15)
C5 C4 H10 111.4
C14 C4 H10 111.4
C3 C4 H10 111.4
C11 C5 C6 121.91(18)
C11 C5 C4 121.31(17)
C6 C5 C4 116.70(16)
O4 C6 O2 123.09(19)
O4 C6 C5 123.5(2)
O2 C6 C5 113.44(17)
O2 C7 H20 109.5
O2 C7 H2 109.5
H20 C7 H2 109.5
O2 C7 H19 109.5
H20 C7 H19 109.5
H2 C7 H19 109.5
C3 C8 H3 109.5
C3 C8 H5 109.5
H3 C8 H5 109.5
C3 C8 H4 109.5
H3 C8 H4 109.5
H5 C8 H4 109.5
C10 C9 C3 104.82(14)
C10 C9 H9 110.8
C3 C9 H9 110.8
C10 C9 H6 110.8
C3 C9 H6 110.8
H9 C9 H6 108.9
C1 C10 C9 102.00(15)
C1 C10 H8 111.4
C9 C10 H8 111.4
C1 C10 H7 111.4
C9 C10 H7 111.4
H8 C10 H7 109.2
C5 C11 C12 122.11(17)
C5 C11 H11 118.9
C12 C11 H11 118.9
O3 C12 C11 105.52(14)
O3 C12 C13 112.59(14)
C11 C12 C13 112.39(15)
O3 C12 H18 108.7
C11 C12 H18 108.7
C13 C12 H18 108.7
C14 C13 C15 111.93(15)
C14 C13 C12 106.84(15)
C15 C13 C12 108.67(14)
C14 C13 C2 101.99(14)
C15 C13 C2 114.66(15)
C12 C13 C2 112.40(14)
C13 C14 C4 102.01(14)
C13 C14 H14 111.4
C4 C14 H14 111.4
C13 C14 H13 111.4
C4 C14 H13 111.4
H14 C14 H13 109.2
C13 C15 H15 109.5
C13 C15 H17 109.5
H15 C15 H17 109.5
C13 C15 H16 109.5
H15 C15 H16 109.5
H17 C15 H16 109.5
C2 C16 H22 109.5
C2 C16 H23 109.5
H22 C16 H23 109.5
C2 C16 H21 109.5
H22 C16 H21 109.5
H23 C16 H21 109.5

loop_
_geom_bond_atom_site_label_1
_geom_bond_atom_site_label_2
_geom_bond_distance
O1 C1 1.427(2)
O1 H1 0.84(3)
O2 C6 1.338(3)
O2 C7 1.441(2)
O3 C12 1.442(2)
O3 H12 0.86(3)
O4 C6 1.192(3)
C1 C10 1.524(2)
C1 C2 1.563(2)
C1 H24 1.0000
C2 C16 1.533(2)
C2 C3 1.592(2)
C2 C13 1.592(2)
C3 C8 1.536(3)
C3 C9 1.552(3)
C3 C4 1.556(3)
C4 C5 1.509(3)
C4 C14 1.531(2)
C4 H10 1.0000
C5 C11 1.332(3)
C5 C6 1.493(2)
C7 H20 0.9800
C7 H2 0.9800
C7 H19 0.9800
C8 H3 0.9800
C8 H5 0.9800
C8 H4 0.9800
C9 C10 1.527(3)
C9 H9 0.9900
C9 H6 0.9900
C10 H8 0.9900
C10 H7 0.9900
C11 C12 1.503(2)
C11 H11 0.9500
C12 C13 1.555(2)
C12 H18 1.0000
C13 C14 1.528(3)
C13 C15 1.534(2)
C14 H14 0.9900
C14 H13 0.9900
C15 H15 0.9800
C15 H17 0.9800
C15 H16 0.9800
C16 H22 0.9800
C16 H23 0.9800
C16 H21 0.9800

loop_
_geom_hbond_atom_site_label_D
_geom_hbond_atom_site_label_H
_geom_hbond_atom_site_label_A
_geom_hbond_distance_DH
_geom_hbond_distance_HA
_geom_hbond_distance_DA
_geom_hbond_angle_DHA
_geom_hbond_site_symmetry_A
O3 H12 O1 0.86(3) 1.92(3) 2.7632(19) 169(3) 2_656
O1 H1 O3 0.84(3) 2.05(4) 2.869(2) 166(3) 1_545
O3 H12 O1 0.86(3) 1.92(3) 2.7632(19) 169(3) 2_656
O1 H1 O3 0.84(3) 2.05(4) 2.869(2) 166(3) 1_545
O3 H12 O1 0.86(3) 1.92(3) 2.7632(19) 169(3) 2_656
O1 H1 O3 0.84(3) 2.05(4) 2.869(2) 166(3) 1_545
O3 H12 O1 0.86(3) 1.92(3) 2.7632(19) 169(3) 2_656
O1 H1 O3 0.84(3) 2.05(4) 2.869(2) 166(3) 1_545
O3 H12 O1 0.86(3) 1.92(3) 2.7632(19) 169(3) 2_656
O1 H1 O3 0.84(3) 2.05(4) 2.869(2) 166(3) 1_545
O3 H12 O1 0.86(3) 1.92(3) 2.7632(19) 169(3) 2_656
O1 H1 O3 0.84(3) 2.05(4) 2.869(2) 166(3) 1_545
O1 H1 O3 0.84(3) 2.05(4) 2.869(2) 166(3) 1_545
O3 H12 O1 0.86(3) 1.92(3) 2.7632(19) 169(3) 2_656
O1 H1 O3 0.84(3) 2.05(4) 2.869(2) 166(3) 1_545
O3 H12 O1 0.86(3) 1.92(3) 2.7632(19) 169(3) 2_656
O1 H1 O3 0.84(3) 2.05(4) 2.869(2) 166(3) 1_545
O3 H12 O1 0.86(3) 1.92(3) 2.7632(19) 169(3) 2_656
O1 H1 O3 0.84(3) 2.05(4) 2.869(2) 166(3) 1_545
O3 H12 O1 0.86(3) 1.92(3) 2.7632(19) 169(3) 2_656

loop_
_geom_torsion_atom_site_label_1
_geom_torsion_atom_site_label_2
_geom_torsion_atom_site_label_3
_geom_torsion_atom_site_label_4
_geom_torsion
O1 C1 C2 C16 42.42(19)
C10 C1 C2 C16 -84.35(17)
O1 C1 C2 C3 161.44(15)
C10 C1 C2 C3 34.67(17)
O1 C1 C2 C13 -84.12(19)
C10 C1 C2 C13 149.10(15)
C16 C2 C3 C8 -14.7(2)
C1 C2 C3 C8 -130.09(17)
C13 C2 C3 C8 107.17(17)
C16 C2 C3 C9 105.08(17)
C1 C2 C3 C9 -10.32(18)
C13 C2 C3 C9 -133.05(15)
C16 C2 C3 C4 -132.07(16)
C1 C2 C3 C4 112.54(15)
C13 C2 C3 C4 -10.20(17)
C8 C3 C4 C5 160.14(15)
C9 C3 C4 C5 37.7(2)
C2 C3 C4 C5 -78.08(17)
C8 C3 C4 C14 -84.61(17)
C9 C3 C4 C14 152.90(15)
C2 C3 C4 C14 37.17(17)
C14 C4 C5 C11 -31.8(2)
C3 C4 C5 C11 79.6(2)
C14 C4 C5 C6 145.21(17)
C3 C4 C5 C6 -103.38(19)
C7 O2 C6 O4 -2.4(3)
C7 O2 C6 C5 176.88(17)
C11 C5 C6 O4 166.8(2)
C4 C5 C6 O4 -10.2(3)
C11 C5 C6 O2 -12.5(3)
C4 C5 C6 O2 170.52(16)
C8 C3 C9 C10 106.20(17)
C4 C3 C9 C10 -131.43(17)
C2 C3 C9 C10 -17.50(19)
O1 C1 C10 C9 -173.41(14)
C2 C1 C10 C9 -46.43(17)
C3 C9 C10 C1 39.21(18)
C6 C5 C11 C12 -176.69(16)
C4 C5 C11 C12 0.2(3)
C5 C11 C12 O3 116.82(18)
C5 C11 C12 C13 -6.2(2)
O3 C12 C13 C14 -75.26(17)
C11 C12 C13 C14 43.73(19)
O3 C12 C13 C15 45.7(2)
C11 C12 C13 C15 164.67(15)
O3 C12 C13 C2 173.67(14)
C11 C12 C13 C2 -67.34(19)
C16 C2 C13 C14 102.20(16)
C1 C2 C13 C14 -133.15(15)
C3 C2 C13 C14 -20.46(17)
C16 C2 C13 C15 -19.0(2)
C1 C2 C13 C15 105.68(17)
C3 C2 C13 C15 -141.64(15)
C16 C2 C13 C12 -143.73(15)
C1 C2 C13 C12 -19.1(2)
C3 C2 C13 C12 93.60(17)
C15 C13 C14 C4 167.24(16)
C12 C13 C14 C4 -73.93(17)
C2 C13 C14 C4 44.19(17)
C5 C4 C14 C13 67.10(18)
C3 C4 C14 C13 -51.71(17)
